data_4084363
loop_
_publ_author_name
'Izod, Keith'
'Wills, Corinne'
'Anderson, Emma'
'Harrington, Ross W.'
'Probert, Michael R.'

_publ_section_title
;
 Insights into the Stability and Structures of Phosphine-Boranes and Their
 \a-Metalated Derivatives
;
_journal_issue 19
_journal_name_full Organometallics
_journal_page_first 5283
_journal_paper_doi 10.1021/om5005995
_journal_volume 33
_journal_year 2014
_chemical_formula_moiety 'C25 H44 B Li N2 P2'
_chemical_formula_sum 'C25 H44 B Li N2 P2'
_chemical_formula_weight 452.31
_chemical_name_systematic
;
 ?
;
_space_group_crystal_system monoclinic
_space_group_IT_number 14
_space_group_name_Hall '-P 2yn'
_space_group_name_H-M_alt 'P 1 21/n 1'
_symmetry_space_group_name_Hall '-P 2yn'
_symmetry_space_group_name_H-M 'P 1 21/n 1'
_atom_sites_solution_hydrogens mixed
_audit_creation_date 2014-04-01
_audit_creation_method
;
Olex2 1.2-alpha
(compiled 2014.03.19 svn.r2915 for OlexSys, GUI svn.r4811)
;
_cell_angle_alpha 90
_cell_angle_beta 103.595(4)
_cell_angle_gamma 90
_cell_formula_units_Z 4
_cell_length_a 11.7737(6)
_cell_length_b 16.1992(6)
_cell_length_c 15.1880(7)
_cell_measurement_reflns_used 5401
_cell_measurement_temperature 150
_cell_measurement_theta_max 28.5092
_cell_measurement_theta_min 2.7886
_cell_volume 2815.6(2)
_computing_cell_refinement
;
CrysAlisPro, Agilent Technologies,
Version 1.171.34.49 (release 20-01-2011 CrysAlis171 .NET)
(compiled Jan 20 2011,15:58:25)
;
_computing_data_collection
;
CrysAlisPro, Agilent Technologies,
Version 1.171.34.49 (release 20-01-2011 CrysAlis171 .NET)
(compiled Jan 20 2011,15:58:25)
;
_computing_data_reduction
;
CrysAlisPro, Agilent Technologies,
Version 1.171.34.49 (release 20-01-2011 CrysAlis171 .NET)
(compiled Jan 20 2011,15:58:25)
;
_computing_molecular_graphics 'Olex2 (Dolomanov et al., 2009)'
_computing_publication_material 'Olex2 (Dolomanov et al., 2009)'
_computing_structure_refinement 'XL (Sheldrick, 2008)'
_diffrn_ambient_temperature 150
_diffrn_detector_area_resol_mean 10.3968
_diffrn_measured_fraction_theta_full 0.972
_diffrn_measured_fraction_theta_max 0.998
_diffrn_measurement_device_type 'Xcalibur, Atlas, Gemini ultra'
_diffrn_measurement_method '\w scans'
_diffrn_orient_matrix_UB_11 0.0422763000
_diffrn_orient_matrix_UB_12 0.0295503000
_diffrn_orient_matrix_UB_13 0.0207988000
_diffrn_orient_matrix_UB_21 0.0442701000
_diffrn_orient_matrix_UB_22 -0.0305835000
_diffrn_orient_matrix_UB_23 0.0054290000
_diffrn_orient_matrix_UB_31 0.0097896000
_diffrn_orient_matrix_UB_32 0.0104517000
_diffrn_orient_matrix_UB_33 -0.0429504000
_diffrn_radiation_monochromator graphite
_diffrn_radiation_type MoK\a
_diffrn_radiation_wavelength 0.71073
_diffrn_reflns_av_R_equivalents 0.0450
_diffrn_reflns_av_unetI/netI 0.0478
_diffrn_reflns_Laue_measured_fraction_full 0.972
_diffrn_reflns_Laue_measured_fraction_max 0.998
_diffrn_reflns_limit_h_max 14
_diffrn_reflns_limit_h_min -14
_diffrn_reflns_limit_k_max 17
_diffrn_reflns_limit_k_min -19
_diffrn_reflns_limit_l_max 18
_diffrn_reflns_limit_l_min -16
_diffrn_reflns_number 16487
_diffrn_reflns_point_group_measured_fraction_full 0.972
_diffrn_reflns_point_group_measured_fraction_max 0.998
_diffrn_reflns_theta_full 25.242
_diffrn_reflns_theta_max 24.999
_diffrn_reflns_theta_min 2.794
_diffrn_source 'Enhance (Mo) X-ray Source'
_diffrn_standards_number 0
_exptl_absorpt_coefficient_mu 0.168
_exptl_absorpt_correction_T_max 1.00000
_exptl_absorpt_correction_T_min 0.97884
_exptl_absorpt_correction_type multi-scan
_exptl_absorpt_process_details
;
CrysAlisPro, Agilent Technologies,
Version 1.171.34.49 (release 20-01-2011 CrysAlis171 .NET)
(compiled Jan 20 2011,15:58:25)
Empirical absorption correction using spherical harmonics,
 implemented in SCALE3 ABSPACK scaling algorithm.
;
_exptl_crystal_colour 'clear light yellow'
_exptl_crystal_colour_lustre clear
_exptl_crystal_colour_modifier light
_exptl_crystal_colour_primary yellow
_exptl_crystal_density_diffrn 1.067
_exptl_crystal_description block
_exptl_crystal_F_000 984
_exptl_crystal_size_max 0.2
_exptl_crystal_size_mid 0.2
_exptl_crystal_size_min 0.2
_refine_diff_density_max 0.241
_refine_diff_density_min -0.254
_refine_diff_density_rms 0.043
_refine_ls_extinction_method none
_refine_ls_goodness_of_fit_ref 1.029
_refine_ls_hydrogen_treatment mixed
_refine_ls_matrix_type full
_refine_ls_number_parameters 304
_refine_ls_number_reflns 4941
_refine_ls_number_restraints 0
_refine_ls_restrained_S_all 1.029
_refine_ls_R_factor_all 0.0615
_refine_ls_R_factor_gt 0.0419
_refine_ls_shift/su_max 0.001
_refine_ls_shift/su_mean 0.000
_refine_ls_structure_factor_coef Fsqd
_refine_ls_weighting_details 'w=1/[\s^2^(Fo^2^)+(0.0391P)^2^+0.9516P] where P=(Fo^2^+2Fc^2^)/3'
_refine_ls_weighting_scheme calc
_refine_ls_wR_factor_gt 0.0904
_refine_ls_wR_factor_ref 0.1022
_reflns_Friedel_coverage 0.000
_reflns_number_gt 3811
_reflns_number_total 4941
_reflns_threshold_expression 'I > 2\s(I)'
_cod_data_source_file om5005995_si_002.cif
_cod_data_source_block 1b
_cod_depositor_comments 'Adding full bibliography for 4084362--4084367.cif.'
_cod_database_code 4084363
_shelxl_version_number 2013-4
_chemical_oxdiff_formula 'C25 H44 B Li P2 N2'
_shelx_space_group_comment
;
The symmetry employed for this shelxl refinement is uniquely defined
by the following loop, which should always be used as a source of
symmetry information in preference to the above space-group names.
They are only intended as comments.
;
_shelx_estimated_absorpt_t_max 0.967
_shelx_estimated_absorpt_t_min 0.967
_reflns_odcompleteness_completeness 99.79
_reflns_odcompleteness_iscentric 1
_reflns_odcompleteness_theta 24.97
_olex2_refinement_description
;
1. Fixed Uiso
 At 1.2 times of:
  All C(H) groups, All C(H,H) groups
 At 1.5 times of:
  All C(H,H,H) groups
2.a Ternary CH refined with riding coordinates:
 C2(H2), C5(H5)
2.b Secondary CH2 refined with riding coordinates:
 C22(H22A,H22B), C23(H23A,H23B)
2.c Aromatic/amide H refined with riding coordinates:
 C9(H9), C10(H10), C11(H11), C12(H12), C13(H13), C15(H15), C16(H16), C17(H17),
 C18(H18), C19(H19)
2.d Idealised Me refined as rotating group:
 C3(H3A,H3B,H3C), C4(H4A,H4B,H4C), C6(H6A,H6B,H6C), C7(H7A,H7B,H7C), C20(H20A,
 H20B,H20C), C21(H21A,H21B,H21C), C24(H24A,H24B,H24C), C25(H25A,H25B,H25C)
;

loop_
_space_group_symop_operation_xyz
'x, y, z'
'-x+1/2, y+1/2, -z+1/2'
'-x, -y, -z'
'x-1/2, -y-1/2, z-1/2'

loop_
_atom_site_label
_atom_site_type_symbol
_atom_site_fract_x
_atom_site_fract_y
_atom_site_fract_z
_atom_site_U_iso_or_equiv
_atom_site_adp_type
_atom_site_occupancy
_atom_site_site_symmetry_order
_atom_site_calc_flag
_atom_site_refinement_flags_posn
P1 P 0.81082(4) 0.57498(3) 0.59734(3) 0.02730(15) Uani 1 1 d .
P2 P 0.89875(4) 0.74551(3) 0.57805(3) 0.02589(14) Uani 1 1 d .
N1 N 0.88641(15) 0.62392(11) 0.88248(11) 0.0361(4) Uani 1 1 d .
N2 N 0.64037(14) 0.62169(10) 0.79077(11) 0.0324(4) Uani 1 1 d .
C1 C 0.87601(18) 0.64674(12) 0.54000(14) 0.0287(5) Uani 1 1 d .
H1 H 0.9018(18) 0.6311(13) 0.4931(14) 0.037(6) Uiso 1 1 d .
C2 C 0.67279(19) 0.54241(14) 0.51630(15) 0.0416(6) Uani 1 1 d .
H2 H 0.6367 0.4974 0.5457 0.050 Uiso 1 1 calc R
C3 C 0.6902(2) 0.50977(17) 0.42675(16) 0.0588(7) Uani 1 1 d .
H3A H 0.6140 0.4978 0.3863 0.088 Uiso 1 1 calc GR
H3B H 0.7369 0.4591 0.4374 0.088 Uiso 1 1 calc GR
H3C H 0.7310 0.5513 0.3987 0.088 Uiso 1 1 calc GR
C4 C 0.5890(2) 0.61533(16) 0.50094(18) 0.0562(7) Uani 1 1 d .
H4A H 0.5148 0.5987 0.4605 0.084 Uiso 1 1 calc GR
H4B H 0.6232 0.6609 0.4734 0.084 Uiso 1 1 calc GR
H4C H 0.5750 0.6333 0.5591 0.084 Uiso 1 1 calc GR
C5 C 0.90035(19) 0.48019(12) 0.60104(14) 0.0367(5) Uani 1 1 d .
H5 H 0.9080 0.4682 0.5381 0.044 Uiso 1 1 calc R
C6 C 0.8432(3) 0.40527(14) 0.63466(18) 0.0608(8) Uani 1 1 d .
H6A H 0.8952 0.3575 0.6392 0.091 Uiso 1 1 calc GR
H6B H 0.7688 0.3930 0.5919 0.091 Uiso 1 1 calc GR
H6C H 0.8290 0.4174 0.6944 0.091 Uiso 1 1 calc GR
C7 C 1.0220(2) 0.49501(16) 0.66002(15) 0.0523(7) Uani 1 1 d .
H7A H 1.0710 0.4465 0.6577 0.078 Uiso 1 1 calc GR
H7B H 1.0169 0.5046 0.7227 0.078 Uiso 1 1 calc GR
H7C H 1.0566 0.5434 0.6377 0.078 Uiso 1 1 calc GR
C8 C 0.85264(16) 0.81804(11) 0.48400(12) 0.0250(4) Uani 1 1 d .
C9 C 0.87864(17) 0.90219(12) 0.49446(13) 0.0288(5) Uani 1 1 d .
H9 H 0.9219 0.9223 0.5512 0.035 Uiso 1 1 calc R
C10 C 0.84226(17) 0.95628(12) 0.42344(14) 0.0322(5) Uani 1 1 d .
H10 H 0.8605 1.0133 0.4316 0.039 Uiso 1 1 calc R
C11 C 0.77967(17) 0.92812(13) 0.34080(13) 0.0309(5) Uani 1 1 d .
H11 H 0.7555 0.9656 0.2919 0.037 Uiso 1 1 calc R
C12 C 0.75211(17) 0.84567(13) 0.32903(13) 0.0321(5) Uani 1 1 d .
H12 H 0.7083 0.8262 0.2721 0.039 Uiso 1 1 calc R
C13 C 0.78847(16) 0.79095(12) 0.40041(12) 0.0288(5) Uani 1 1 d .
H13 H 0.7691 0.7341 0.3919 0.035 Uiso 1 1 calc R
C14 C 1.05553(17) 0.77063(12) 0.61229(13) 0.0288(5) Uani 1 1 d .
C15 C 1.0990(2) 0.82995(12) 0.67769(14) 0.0385(5) Uani 1 1 d .
H15 H 1.0471 0.8592 0.7058 0.046 Uiso 1 1 calc R
C16 C 1.2177(2) 0.84662(14) 0.70210(16) 0.0480(6) Uani 1 1 d .
H16 H 1.2464 0.8874 0.7467 0.058 Uiso 1 1 calc R
C17 C 1.2940(2) 0.80527(15) 0.66297(16) 0.0488(7) Uani 1 1 d .
H17 H 1.3751 0.8177 0.6796 0.059 Uiso 1 1 calc R
C18 C 1.25233(19) 0.74512(15) 0.59890(15) 0.0447(6) Uani 1 1 d .
H18 H 1.3050 0.7156 0.5718 0.054 Uiso 1 1 calc R
C19 C 1.13411(18) 0.72803(14) 0.57431(13) 0.0349(5) Uani 1 1 d .
H19 H 1.1063 0.6863 0.5306 0.042 Uiso 1 1 calc R
C20 C 0.9867(2) 0.56866(18) 0.89560(16) 0.0563(7) Uani 1 1 d .
H20A H 1.0221 0.5631 0.9605 0.084 Uiso 1 1 calc GR
H20B H 1.0443 0.5914 0.8650 0.084 Uiso 1 1 calc GR
H20C H 0.9611 0.5143 0.8701 0.084 Uiso 1 1 calc GR
C21 C 0.9264(2) 0.70383(16) 0.92320(16) 0.0539(7) Uani 1 1 d .
H21A H 0.9585 0.6968 0.9884 0.081 Uiso 1 1 calc GR
H21B H 0.8604 0.7423 0.9133 0.081 Uiso 1 1 calc GR
H21C H 0.9870 0.7258 0.8952 0.081 Uiso 1 1 calc GR
C22 C 0.79720(18) 0.58902(14) 0.92518(14) 0.0392(5) Uani 1 1 d .
H22A H 0.8217 0.5970 0.9916 0.047 Uiso 1 1 calc R
H22B H 0.7903 0.5290 0.9131 0.047 Uiso 1 1 calc R
C23 C 0.67979(19) 0.62948(15) 0.88949(14) 0.0409(6) Uani 1 1 d .
H23A H 0.6214 0.6036 0.9183 0.049 Uiso 1 1 calc R
H23B H 0.6853 0.6887 0.9061 0.049 Uiso 1 1 calc R
C24 C 0.54336(19) 0.67844(14) 0.75750(17) 0.0477(6) Uani 1 1 d .
H24A H 0.4806 0.6671 0.7882 0.072 Uiso 1 1 calc GR
H24B H 0.5140 0.6709 0.6921 0.072 Uiso 1 1 calc GR
H24C H 0.5705 0.7354 0.7699 0.072 Uiso 1 1 calc GR
C25 C 0.6011(2) 0.53720(14) 0.76532(16) 0.0445(6) Uani 1 1 d .
H25A H 0.5358 0.5233 0.7925 0.067 Uiso 1 1 calc GR
H25B H 0.6657 0.4987 0.7873 0.067 Uiso 1 1 calc GR
H25C H 0.5756 0.5332 0.6992 0.067 Uiso 1 1 calc GR
B1 B 0.8292(3) 0.77574(17) 0.67678(19) 0.0418(7) Uani 1 1 d .
H1A H 0.832(2) 0.8445(16) 0.6834(16) 0.064(7) Uiso 1 1 d .
H1B H 0.738(2) 0.7533(15) 0.6577(15) 0.056(7) Uiso 1 1 d .
H1C H 0.8849(19) 0.7456(13) 0.7405(15) 0.047(6) Uiso 1 1 d .
Li1 Li 0.7914(3) 0.6455(2) 0.7456(2) 0.0333(8) Uani 1 1 d .

loop_
_atom_site_aniso_label
_atom_site_aniso_U_11
_atom_site_aniso_U_22
_atom_site_aniso_U_33
_atom_site_aniso_U_23
_atom_site_aniso_U_13
_atom_site_aniso_U_12
P1 0.0284(3) 0.0193(3) 0.0327(3) 0.0004(2) 0.0040(2) -0.0028(2)
P2 0.0305(3) 0.0198(3) 0.0270(3) -0.0006(2) 0.0061(2) -0.0049(2)
N1 0.0306(10) 0.0447(11) 0.0340(10) 0.0020(8) 0.0094(7) -0.0045(8)
N2 0.0273(9) 0.0268(9) 0.0433(10) -0.0002(8) 0.0089(7) -0.0011(7)
C1 0.0327(12) 0.0239(11) 0.0306(11) -0.0042(9) 0.0098(9) -0.0049(9)
C2 0.0348(13) 0.0364(13) 0.0490(14) 0.0051(11) 0.0008(10) -0.0129(10)
C3 0.0537(16) 0.0624(18) 0.0490(15) -0.0083(13) -0.0106(12) -0.0191(14)
C4 0.0285(13) 0.0619(17) 0.0706(17) 0.0151(14) -0.0037(11) -0.0048(12)
C5 0.0494(14) 0.0261(12) 0.0335(12) 0.0015(9) 0.0078(10) 0.0097(10)
C6 0.096(2) 0.0262(13) 0.0621(17) 0.0119(12) 0.0231(15) 0.0076(13)
C7 0.0526(16) 0.0571(16) 0.0424(13) -0.0022(12) 0.0018(11) 0.0254(13)
C8 0.0240(10) 0.0221(10) 0.0301(10) 0.0004(9) 0.0089(8) -0.0010(8)
C9 0.0276(11) 0.0255(11) 0.0318(11) -0.0022(9) 0.0041(8) -0.0030(9)
C10 0.0323(12) 0.0224(11) 0.0411(12) 0.0016(10) 0.0067(9) -0.0012(9)
C11 0.0267(11) 0.0304(12) 0.0352(12) 0.0069(10) 0.0066(9) 0.0047(9)
C12 0.0302(12) 0.0352(12) 0.0293(11) -0.0015(9) 0.0038(9) 0.0029(9)
C13 0.0278(11) 0.0262(11) 0.0324(11) -0.0040(9) 0.0070(9) -0.0032(9)
C14 0.0328(11) 0.0227(11) 0.0264(10) 0.0073(9) -0.0019(8) -0.0064(9)
C15 0.0454(14) 0.0218(11) 0.0398(12) 0.0037(10) -0.0067(10) -0.0029(10)
C16 0.0518(16) 0.0239(12) 0.0513(14) 0.0094(11) -0.0223(12) -0.0120(11)
C17 0.0341(14) 0.0456(15) 0.0545(15) 0.0255(13) -0.0137(11) -0.0148(12)
C18 0.0334(13) 0.0556(15) 0.0422(13) 0.0142(12) 0.0031(10) -0.0063(11)
C19 0.0332(12) 0.0410(13) 0.0276(11) 0.0023(10) 0.0010(9) -0.0086(10)
C20 0.0385(14) 0.081(2) 0.0505(15) 0.0162(14) 0.0133(11) 0.0143(14)
C21 0.0560(16) 0.0629(18) 0.0413(13) -0.0066(12) 0.0087(11) -0.0230(13)
C22 0.0385(13) 0.0479(14) 0.0337(12) 0.0044(10) 0.0138(10) -0.0040(11)
C23 0.0371(13) 0.0466(14) 0.0435(13) -0.0027(11) 0.0185(10) -0.0032(11)
C24 0.0312(13) 0.0434(14) 0.0699(16) 0.0044(13) 0.0147(11) 0.0071(11)
C25 0.0388(13) 0.0351(13) 0.0597(15) -0.0002(11) 0.0115(11) -0.0071(10)
B1 0.064(2) 0.0277(14) 0.0415(15) -0.0051(12) 0.0268(14) -0.0071(13)
Li1 0.0322(19) 0.0301(18) 0.0387(19) 0.0005(15) 0.0101(15) -0.0044(15)

loop_
_atom_type_symbol
_atom_type_description
_atom_type_scat_dispersion_real
_atom_type_scat_dispersion_imag
_atom_type_scat_source
C C 0.0033 0.0016 'International Tables Vol C Tables 4.2.6.8 and 6.1.1.4'
H H 0.0000 0.0000 'International Tables Vol C Tables 4.2.6.8 and 6.1.1.4'
Li Li -0.0003 0.0001 'International Tables Vol C Tables 4.2.6.8 and 6.1.1.4'
B B 0.0013 0.0007 'International Tables Vol C Tables 4.2.6.8 and 6.1.1.4'
N N 0.0061 0.0033 'International Tables Vol C Tables 4.2.6.8 and 6.1.1.4'
P P 0.1023 0.0942 'International Tables Vol C Tables 4.2.6.8 and 6.1.1.4'

loop_
_geom_angle_atom_site_label_1
_geom_angle_atom_site_label_2
_geom_angle_atom_site_label_3
_geom_angle
C1 P1 C2 106.10(10)
C1 P1 C5 104.74(10)
C1 P1 Li1 106.36(10)
C2 P1 Li1 117.22(11)
C5 P1 C2 100.72(10)
C5 P1 Li1 120.37(10)
C1 P2 C8 110.16(9)
C1 P2 C14 111.78(10)
C1 P2 B1 116.12(11)
C8 P2 C14 99.92(8)
C8 P2 B1 109.92(11)
C14 P2 B1 107.71(12)
C20 N1 C21 108.40(19)
C20 N1 C22 110.07(17)
C20 N1 Li1 116.99(16)
C21 N1 C22 110.22(17)
C21 N1 Li1 107.94(17)
C22 N1 Li1 103.05(15)
C23 N2 Li1 103.33(15)
C24 N2 C23 109.47(17)
C24 N2 C25 108.89(17)
C24 N2 Li1 115.31(16)
C25 N2 C23 110.72(17)
C25 N2 Li1 109.02(16)
P1 C1 H1 119.5(14)
P2 C1 P1 120.83(12)
P2 C1 H1 119.5(14)
P1 C2 H2 107.9
C3 C2 P1 114.13(16)
C3 C2 H2 107.9
C3 C2 C4 110.6(2)
C4 C2 P1 108.29(16)
C4 C2 H2 107.9
C2 C3 H3A 109.5
C2 C3 H3B 109.5
C2 C3 H3C 109.5
H3A C3 H3B 109.5
H3A C3 H3C 109.5
H3B C3 H3C 109.5
C2 C4 H4A 109.5
C2 C4 H4B 109.5
C2 C4 H4C 109.5
H4A C4 H4B 109.5
H4A C4 H4C 109.5
H4B C4 H4C 109.5
P1 C5 H5 108.1
C6 C5 P1 112.00(16)
C6 C5 H5 108.1
C7 C5 P1 109.70(15)
C7 C5 H5 108.1
C7 C5 C6 110.8(2)
C5 C6 H6A 109.5
C5 C6 H6B 109.5
C5 C6 H6C 109.5
H6A C6 H6B 109.5
H6A C6 H6C 109.5
H6B C6 H6C 109.5
C5 C7 H7A 109.5
C5 C7 H7B 109.5
C5 C7 H7C 109.5
H7A C7 H7B 109.5
H7A C7 H7C 109.5
H7B C7 H7C 109.5
C9 C8 P2 121.35(14)
C13 C8 P2 120.59(14)
C13 C8 C9 118.04(17)
C8 C9 H9 119.6
C10 C9 C8 120.78(18)
C10 C9 H9 119.6
C9 C10 H10 119.8
C11 C10 C9 120.33(19)
C11 C10 H10 119.8
C10 C11 H11 120.0
C10 C11 C12 119.99(19)
C12 C11 H11 120.0
C11 C12 H12 120.1
C11 C12 C13 119.90(19)
C13 C12 H12 120.1
C8 C13 C12 120.96(18)
C8 C13 H13 119.5
C12 C13 H13 119.5
C15 C14 P2 122.05(16)
C19 C14 P2 119.73(15)
C19 C14 C15 118.19(19)
C14 C15 H15 119.8
C16 C15 C14 120.3(2)
C16 C15 H15 119.8
C15 C16 H16 119.5
C17 C16 C15 120.9(2)
C17 C16 H16 119.5
C16 C17 H17 120.3
C16 C17 C18 119.4(2)
C18 C17 H17 120.3
C17 C18 H18 120.0
C19 C18 C17 120.0(2)
C19 C18 H18 120.0
C14 C19 H19 119.4
C18 C19 C14 121.1(2)
C18 C19 H19 119.4
N1 C20 H20A 109.5
N1 C20 H20B 109.5
N1 C20 H20C 109.5
H20A C20 H20B 109.5
H20A C20 H20C 109.5
H20B C20 H20C 109.5
N1 C21 H21A 109.5
N1 C21 H21B 109.5
N1 C21 H21C 109.5
H21A C21 H21B 109.5
H21A C21 H21C 109.5
H21B C21 H21C 109.5
N1 C22 H22A 109.4
N1 C22 H22B 109.4
N1 C22 C23 111.29(17)
H22A C22 H22B 108.0
C23 C22 H22A 109.4
C23 C22 H22B 109.4
N2 C23 C22 111.87(16)
N2 C23 H23A 109.2
N2 C23 H23B 109.2
C22 C23 H23A 109.2
C22 C23 H23B 109.2
H23A C23 H23B 107.9
N2 C24 H24A 109.5
N2 C24 H24B 109.5
N2 C24 H24C 109.5
H24A C24 H24B 109.5
H24A C24 H24C 109.5
H24B C24 H24C 109.5
N2 C25 H25A 109.5
N2 C25 H25B 109.5
N2 C25 H25C 109.5
H25A C25 H25B 109.5
H25A C25 H25C 109.5
H25B C25 H25C 109.5
P2 B1 H1A 108.2(12)
P2 B1 H1B 105.9(12)
P2 B1 H1C 106.6(11)
P2 B1 Li1 105.46(14)
H1A B1 H1B 111.1(17)
H1A B1 H1C 110.5(17)
H1B B1 H1C 114.2(16)
Li1 B1 H1A 145.8(12)
Li1 B1 H1B 64.2(12)
Li1 B1 H1C 52.7(11)
P1 Li1 H1B 83.8(6)
P1 Li1 H1C 99.4(6)
N1 Li1 P1 129.79(16)
N1 Li1 B1 116.72(17)
N1 Li1 H1B 136.7(7)
N1 Li1 H1C 90.2(7)
N2 Li1 P1 117.50(15)
N2 Li1 N1 86.69(13)
N2 Li1 B1 123.76(17)
N2 Li1 H1B 101.8(6)
N2 Li1 H1C 133.8(6)
B1 Li1 P1 86.91(12)
B1 Li1 H1B 26.8(6)
B1 Li1 H1C 27.5(7)
H1B Li1 H1C 53.4(9)

loop_
_geom_bond_atom_site_label_1
_geom_bond_atom_site_label_2
_geom_bond_distance
P1 C1 1.736(2)
P1 C2 1.869(2)
P1 C5 1.856(2)
P1 Li1 2.583(3)
P2 C1 1.701(2)
P2 C8 1.8305(19)
P2 C14 1.842(2)
P2 B1 1.933(2)
N1 C20 1.457(3)
N1 C21 1.464(3)
N1 C22 1.471(2)
N1 Li1 2.145(4)
N2 C23 1.467(3)
N2 C24 1.461(3)
N2 C25 1.467(3)
N2 Li1 2.086(4)
C1 H1 0.87(2)
C2 H2 1.0000
C2 C3 1.517(3)
C2 C4 1.521(3)
C3 H3A 0.9800
C3 H3B 0.9800
C3 H3C 0.9800
C4 H4A 0.9800
C4 H4B 0.9800
C4 H4C 0.9800
C5 H5 1.0000
C5 C6 1.532(3)
C5 C7 1.520(3)
C6 H6A 0.9800
C6 H6B 0.9800
C6 H6C 0.9800
C7 H7A 0.9800
C7 H7B 0.9800
C7 H7C 0.9800
C8 C9 1.398(3)
C8 C13 1.387(3)
C9 H9 0.9500
C9 C10 1.377(3)
C10 H10 0.9500
C10 C11 1.375(3)
C11 H11 0.9500
C11 C12 1.376(3)
C12 H12 0.9500
C12 C13 1.388(3)
C13 H13 0.9500
C14 C15 1.390(3)
C14 C19 1.384(3)
C15 H15 0.9500
C15 C16 1.386(3)
C16 H16 0.9500
C16 C17 1.364(4)
C17 H17 0.9500
C17 C18 1.383(3)
C18 H18 0.9500
C18 C19 1.382(3)
C19 H19 0.9500
C20 H20A 0.9800
C20 H20B 0.9800
C20 H20C 0.9800
C21 H21A 0.9800
C21 H21B 0.9800
C21 H21C 0.9800
C22 H22A 0.9900
C22 H22B 0.9900
C22 C23 1.511(3)
C23 H23A 0.9900
C23 H23B 0.9900
C24 H24A 0.9800
C24 H24B 0.9800
C24 H24C 0.9800
C25 H25A 0.9800
C25 H25B 0.9800
C25 H25C 0.9800
B1 H1A 1.12(3)
B1 H1B 1.10(2)
B1 H1C 1.14(2)
B1 Li1 2.442(4)
Li1 H1B 2.20(2)
Li1 H1C 1.97(2)

loop_
_geom_torsion_atom_site_label_1
_geom_torsion_atom_site_label_2
_geom_torsion_atom_site_label_3
_geom_torsion_atom_site_label_4
_geom_torsion
P2 C8 C9 C10 -179.25(14)
P2 C8 C13 C12 179.32(14)
P2 C14 C15 C16 179.49(15)
P2 C14 C19 C18 -179.67(16)
N1 C22 C23 N2 57.4(2)
C1 P1 C2 C3 55.4(2)
C1 P1 C2 C4 -68.34(18)
C1 P1 C5 C6 -169.95(17)
C1 P1 C5 C7 66.54(17)
C1 P2 C8 C9 -169.96(15)
C1 P2 C8 C13 11.35(18)
C1 P2 C14 C15 -152.49(16)
C1 P2 C14 C19 25.58(19)
C2 P1 C1 P2 118.23(14)
C2 P1 C5 C6 -59.98(18)
C2 P1 C5 C7 176.51(16)
C5 P1 C1 P2 -135.74(13)
C5 P1 C2 C3 -53.56(19)
C5 P1 C2 C4 -177.26(16)
C8 P2 C1 P1 -133.97(12)
C8 P2 C14 C15 90.98(17)
C8 P2 C14 C19 -90.95(17)
C8 C9 C10 C11 -0.1(3)
C9 C8 C13 C12 0.6(3)
C9 C10 C11 C12 0.6(3)
C10 C11 C12 C13 -0.6(3)
C11 C12 C13 C8 0.0(3)
C13 C8 C9 C10 -0.5(3)
C14 P2 C1 P1 115.89(13)
C14 P2 C8 C9 -52.22(17)
C14 P2 C8 C13 129.09(16)
C14 C15 C16 C17 -0.2(3)
C15 C14 C19 C18 -1.5(3)
C15 C16 C17 C18 -0.8(3)
C16 C17 C18 C19 0.7(3)
C17 C18 C19 C14 0.5(3)
C19 C14 C15 C16 1.4(3)
C20 N1 C22 C23 -162.45(19)
C21 N1 C22 C23 78.0(2)
C24 N2 C23 C22 -165.78(18)
C25 N2 C23 C22 74.2(2)
B1 P2 C1 P1 -8.22(19)
B1 P2 C8 C9 60.85(19)
B1 P2 C8 C13 -117.84(17)
B1 P2 C14 C15 -23.79(19)
B1 P2 C14 C19 154.28(17)
Li1 P1 C1 P2 -7.28(16)
Li1 P1 C2 C3 173.91(17)
Li1 P1 C2 C4 50.21(19)
Li1 P1 C5 C6 70.6(2)
Li1 P1 C5 C7 -52.91(19)
Li1 N1 C22 C23 -37.0(2)
Li1 N2 C23 C22 -42.4(2)
